data_7241638
loop_
_publ_author_name
'Palai, Bibhuti Bhusana'
'Sharma, Nagendra K.'

_publ_section_title
;
 N-Arylated peptide: troponyl residue influences the structure and
 conformation of N-troponylated-(di/tri)-peptides
;
_journal_issue 1
_journal_name_full CrystEngComm
_journal_page_first 131
_journal_page_last 139
_journal_paper_doi 10.1039/D0CE01386B
_journal_volume 23
_journal_year 2021
_chemical_formula_moiety 'C16  H22  N2  O4'
_chemical_formula_sum 'C16 H22 N2 O4'
_chemical_formula_weight 306.35
_space_group_crystal_system triclinic
_space_group_IT_number 2
_space_group_name_Hall '-P 1'
_space_group_name_H-M_alt 'P -1'
_atom_sites_solution_hydrogens geom
_audit_creation_method SHELXL-2014/7
_audit_update_record
;
2019-01-07 deposited with the CCDC.	2020-11-12 downloaded from the CCDC.
;
_cell_angle_alpha 77.692(2)
_cell_angle_beta 86.278(2)
_cell_angle_gamma 86.449(2)
_cell_formula_units_Z 2
_cell_length_a 8.2453(2)
_cell_length_b 9.1188(3)
_cell_length_c 11.2435(4)
_cell_measurement_reflns_used 4075
_cell_measurement_temperature 296(2)
_cell_measurement_theta_max 28.4
_cell_measurement_theta_min 1.9
_cell_volume 823.19(5)
_computing_cell_refinement 'Bruker SAINT'
_computing_data_collection 'Bruker APEX2'
_computing_data_reduction 'Bruker SAINT'
_computing_molecular_graphics 'Ortep for Windows (Farrugia, 2012)'
_computing_publication_material 'WinGX publication routines (Farrugia, 2012)'
_computing_structure_refinement 'SHELXL-2014/7 (Sheldrick, 2014)'
_computing_structure_solution 'ShelXT (Sheldrick, 2014)'
_diffrn_ambient_temperature 296(2)
_diffrn_measured_fraction_theta_full 0.999
_diffrn_measured_fraction_theta_max 0.994
_diffrn_measurement_device_type 'Bruker APEX-II CCD'
_diffrn_measurement_method '\f and \w scans'
_diffrn_radiation_type MoK\a
_diffrn_radiation_wavelength 0.71073
_diffrn_reflns_av_R_equivalents 0.0203
_diffrn_reflns_av_unetI/netI 0.0198
_diffrn_reflns_Laue_measured_fraction_full 0.999
_diffrn_reflns_Laue_measured_fraction_max 0.994
_diffrn_reflns_limit_h_max 11
_diffrn_reflns_limit_h_min -10
_diffrn_reflns_limit_k_max 12
_diffrn_reflns_limit_k_min -12
_diffrn_reflns_limit_l_max 14
_diffrn_reflns_limit_l_min -15
_diffrn_reflns_number 13278
_diffrn_reflns_point_group_measured_fraction_full 0.999
_diffrn_reflns_point_group_measured_fraction_max 0.994
_diffrn_reflns_theta_full 26.000
_diffrn_reflns_theta_max 28.351
_diffrn_reflns_theta_min 1.856
_exptl_absorpt_coefficient_mu 0.089
_exptl_absorpt_correction_T_max 0.7451
_exptl_absorpt_correction_T_min 0.6785
_exptl_absorpt_correction_type multi-scan
_exptl_absorpt_process_details sadabs
_exptl_crystal_colour yellow
_exptl_crystal_density_diffrn 1.236
_exptl_crystal_density_method 'not measured'
_exptl_crystal_description block
_exptl_crystal_F_000 328
_exptl_crystal_size_max 0.27
_exptl_crystal_size_mid 0.24
_exptl_crystal_size_min 0.23
_refine_diff_density_max 0.195
_refine_diff_density_min -0.159
_refine_diff_density_rms 0.037
_refine_ls_extinction_method none
_refine_ls_goodness_of_fit_ref 1.040
_refine_ls_hydrogen_treatment constr
_refine_ls_matrix_type full
_refine_ls_number_parameters 202
_refine_ls_number_reflns 4075
_refine_ls_number_restraints 0
_refine_ls_restrained_S_all 1.040
_refine_ls_R_factor_all 0.0580
_refine_ls_R_factor_gt 0.0437
_refine_ls_shift/su_max 0.000
_refine_ls_shift/su_mean 0.000
_refine_ls_structure_factor_coef Fsqd
_refine_ls_weighting_details 'w=1/[\s^2^(Fo^2^)+(0.0620P)^2^+0.1080P] where P=(Fo^2^+2Fc^2^)/3'
_refine_ls_weighting_scheme calc
_refine_ls_wR_factor_gt 0.1170
_refine_ls_wR_factor_ref 0.1289
_reflns_Friedel_coverage 0.000
_reflns_number_gt 3093
_reflns_number_total 4075
_reflns_threshold_expression 'I > 2\s(I)'
_cod_data_source_file d0ce01386b2.cif
_cod_data_source_block 4e
_cod_depositor_comments 'Adding full bibliography for 7241635--7241640.cif.'
_cod_database_code 7241638
_shelx_shelxl_version_number 2014/7
_shelx_space_group_comment
;
The symmetry employed for this shelxl refinement is uniquely defined
by the following loop, which should always be used as a source of
symmetry information in preference to the above space-group names.
They are only intended as comments.
;

loop_
_space_group_symop_operation_xyz
'x, y, z'
'-x, -y, -z'

loop_
_atom_site_label
_atom_site_type_symbol
_atom_site_fract_x
_atom_site_fract_y
_atom_site_fract_z
_atom_site_U_iso_or_equiv
_atom_site_adp_type
_atom_site_occupancy
_atom_site_site_symmetry_order
_atom_site_calc_flag
_atom_site_refinement_flags_posn
_atom_site_refinement_flags_adp
_atom_site_refinement_flags_occupancy
_atom_site_disorder_assembly
_atom_site_disorder_group
O1 O 0.57885(13) 0.62368(11) 0.56018(10) 0.0684(3) Uani 1 1 d . . . . .
O2 O 0.03379(11) 0.77100(12) 0.23937(10) 0.0668(3) Uani 1 1 d . . . . .
N1 N 0.40091(12) 0.71163(11) 0.38126(10) 0.0491(3) Uani 1 1 d . . . . .
H1 H 0.4735 0.6389 0.3931 0.059 Uiso 1 1 calc R U . . .
N2 N 0.12743(13) 0.54368(12) 0.33905(10) 0.0504(3) Uani 1 1 d . . . . .
H2 H 0.2106 0.4893 0.3679 0.061 Uiso 1 1 calc R U . . .
O5 O -0.00376(16) 0.27472(13) 0.10433(10) 0.0798(4) Uani 1 1 d . . . . .
O4 O 0.11522(17) 0.22321(15) 0.27950(12) 0.0919(4) Uani 1 1 d . . . . .
C2 C 0.37361(13) 0.78876(12) 0.47073(11) 0.0416(3) Uani 1 1 d . . . . .
C12 C 0.14617(14) 0.68600(14) 0.28222(11) 0.0461(3) Uani 1 1 d . . . . .
C8 C 0.32082(14) 0.73821(14) 0.26712(11) 0.0464(3) Uani 1 1 d . . . . .
H8 H 0.3156 0.8469 0.2345 0.056 Uiso 1 1 calc R U . . .
C3 C 0.25793(15) 0.90719(14) 0.46235(12) 0.0495(3) Uani 1 1 d . . . . .
H3 H 0.2015 0.9273 0.3912 0.059 Uiso 1 1 calc R U . . .
C1 C 0.48178(15) 0.73210(13) 0.57211(12) 0.0478(3) Uani 1 1 d . . . . .
C9 C 0.42353(17) 0.66403(17) 0.17442(13) 0.0571(3) Uani 1 1 d . . . . .
H9 H 0.4416 0.5571 0.2110 0.069 Uiso 1 1 calc R U . . .
C15 C 0.02292(16) 0.30036(17) 0.21253(13) 0.0575(3) Uani 1 1 d . . . . .
C4 C 0.21252(16) 1.00077(16) 0.54305(14) 0.0581(3) Uani 1 1 d . . . . .
H4 H 0.1328 1.0749 0.5162 0.070 Uiso 1 1 calc R U . . .
C7 C 0.48018(18) 0.79272(16) 0.67828(13) 0.0583(3) Uani 1 1 d . . . . .
H7 H 0.5563 0.7465 0.7336 0.070 Uiso 1 1 calc R U . . .
C6 C 0.38723(19) 0.90666(17) 0.71430(13) 0.0624(4) Uani 1 1 d . . . . .
H6 H 0.4088 0.9232 0.7904 0.075 Uiso 1 1 calc R U . . .
C5 C 0.26623(17) 1.00121(18) 0.65541(14) 0.0616(4) Uani 1 1 d . . . . .
H5 H 0.2166 1.0720 0.6963 0.074 Uiso 1 1 calc R U . . .
C14 C -0.07770(17) 0.43286(19) 0.23885(15) 0.0640(4) Uani 1 1 d . . . . .
H14A H -0.1915 0.4090 0.2476 0.077 Uiso 1 1 calc R U . . .
H14B H -0.0649 0.5170 0.1703 0.077 Uiso 1 1 calc R U . . .
C13 C -0.03129(18) 0.47846(19) 0.35330(14) 0.0647(4) Uani 1 1 d . . . . .
H13A H -0.1129 0.5510 0.3748 0.078 Uiso 1 1 calc R U . . .
H13B H -0.0302 0.3909 0.4197 0.078 Uiso 1 1 calc R U . . .
C11 C 0.3346(2) 0.6765(3) 0.05843(15) 0.0929(6) Uani 1 1 d . . . . .
H11A H 0.2356 0.6241 0.0770 0.139 Uiso 1 1 calc R U . . .
H11B H 0.4024 0.6328 0.0011 0.139 Uiso 1 1 calc R U . . .
H11C H 0.3095 0.7805 0.0238 0.139 Uiso 1 1 calc R U . . .
C16 C 0.0754(3) 0.1414(2) 0.07414(19) 0.0938(6) Uani 1 1 d . . . . .
H16A H 0.0608 0.1412 -0.0099 0.141 Uiso 1 1 calc R U . . .
H16B H 0.0287 0.0542 0.1249 0.141 Uiso 1 1 calc R U . . .
H16C H 0.1895 0.1397 0.0872 0.141 Uiso 1 1 calc R U . . .
C10 C 0.5885(2) 0.7327(3) 0.1453(2) 0.0950(6) Uani 1 1 d . . . . .
H10A H 0.5738 0.8365 0.1057 0.142 Uiso 1 1 calc R U . . .
H10B H 0.6531 0.6797 0.0924 0.142 Uiso 1 1 calc R U . . .
H10C H 0.6429 0.7253 0.2195 0.142 Uiso 1 1 calc R U . . .

loop_
_atom_site_aniso_label
_atom_site_aniso_U_11
_atom_site_aniso_U_22
_atom_site_aniso_U_33
_atom_site_aniso_U_23
_atom_site_aniso_U_13
_atom_site_aniso_U_12
O1 0.0782(7) 0.0466(5) 0.0870(7) -0.0219(5) -0.0482(6) 0.0190(5)
O2 0.0528(5) 0.0640(6) 0.0833(7) -0.0152(5) -0.0225(5) 0.0182(5)
N1 0.0516(6) 0.0405(5) 0.0575(6) -0.0128(5) -0.0231(5) 0.0108(4)
N2 0.0477(5) 0.0552(6) 0.0489(6) -0.0093(5) -0.0122(4) -0.0014(5)
O5 0.1064(9) 0.0726(7) 0.0647(7) -0.0190(5) -0.0307(6) 0.0059(6)
O4 0.1056(9) 0.0832(8) 0.0900(9) -0.0172(7) -0.0498(8) 0.0152(7)
C2 0.0402(5) 0.0349(6) 0.0491(6) -0.0045(5) -0.0098(5) -0.0038(4)
C12 0.0459(6) 0.0516(7) 0.0433(6) -0.0158(5) -0.0116(5) 0.0081(5)
C8 0.0486(6) 0.0419(6) 0.0478(6) -0.0062(5) -0.0137(5) 0.0052(5)
C3 0.0458(6) 0.0469(7) 0.0550(7) -0.0086(5) -0.0115(5) 0.0054(5)
C1 0.0514(6) 0.0343(6) 0.0582(7) -0.0052(5) -0.0192(5) -0.0039(5)
C9 0.0549(7) 0.0610(8) 0.0551(7) -0.0133(6) -0.0045(6) 0.0051(6)
C15 0.0534(7) 0.0609(8) 0.0585(8) -0.0057(6) -0.0179(6) -0.0123(6)
C4 0.0478(7) 0.0559(8) 0.0713(9) -0.0174(7) -0.0041(6) 0.0076(6)
C7 0.0682(8) 0.0524(8) 0.0554(7) -0.0076(6) -0.0231(6) -0.0041(6)
C6 0.0718(9) 0.0671(9) 0.0520(7) -0.0181(7) -0.0049(6) -0.0121(7)
C5 0.0564(7) 0.0662(9) 0.0663(9) -0.0257(7) 0.0069(6) -0.0033(7)
C14 0.0460(7) 0.0771(10) 0.0729(9) -0.0199(8) -0.0142(6) -0.0071(7)
C13 0.0556(8) 0.0793(10) 0.0622(8) -0.0204(7) 0.0013(6) -0.0129(7)
C11 0.0868(12) 0.1426(19) 0.0506(9) -0.0277(10) -0.0047(8) 0.0126(12)
C16 0.1301(17) 0.0731(12) 0.0824(12) -0.0262(10) -0.0077(12) -0.0009(11)
C10 0.0659(10) 0.1039(15) 0.1186(16) -0.0369(13) 0.0191(10) -0.0087(10)

loop_
_atom_type_symbol
_atom_type_description
_atom_type_scat_dispersion_real
_atom_type_scat_dispersion_imag
_atom_type_scat_source
C C 0.0033 0.0016 'International Tables Vol C Tables 4.2.6.8 and 6.1.1.4'
H H 0.0000 0.0000 'International Tables Vol C Tables 4.2.6.8 and 6.1.1.4'
N N 0.0061 0.0033 'International Tables Vol C Tables 4.2.6.8 and 6.1.1.4'
O O 0.0106 0.0060 'International Tables Vol C Tables 4.2.6.8 and 6.1.1.4'

loop_
_geom_angle_atom_site_label_1
_geom_angle_atom_site_label_2
_geom_angle_atom_site_label_3
_geom_angle
_geom_angle_site_symmetry_1
_geom_angle_site_symmetry_3
_geom_angle_publ_flag
C2 N1 C8 126.84(10) . . ?
C2 N1 H1 116.6 . . ?
C8 N1 H1 116.6 . . ?
C12 N2 C13 121.23(11) . . ?
C12 N2 H2 119.4 . . ?
C13 N2 H2 119.4 . . ?
C15 O5 C16 116.45(13) . . ?
N1 C2 C3 121.64(11) . . ?
N1 C2 C1 111.54(10) . . ?
C3 C2 C1 126.81(12) . . ?
O2 C12 N2 123.39(12) . . ?
O2 C12 C8 120.52(12) . . ?
N2 C12 C8 116.03(10) . . ?
N1 C8 C12 113.00(10) . . ?
N1 C8 C9 109.90(10) . . ?
C12 C8 C9 111.12(10) . . ?
N1 C8 H8 107.5 . . ?
C12 C8 H8 107.5 . . ?
C9 C8 H8 107.5 . . ?
C2 C3 C4 130.54(12) . . ?
C2 C3 H3 114.7 . . ?
C4 C3 H3 114.7 . . ?
O1 C1 C7 120.12(11) . . ?
O1 C1 C2 116.10(11) . . ?
C7 C1 C2 123.78(12) . . ?
C11 C9 C10 110.30(15) . . ?
C11 C9 C8 111.02(12) . . ?
C10 C9 C8 111.10(13) . . ?
C11 C9 H9 108.1 . . ?
C10 C9 H9 108.1 . . ?
C8 C9 H9 108.1 . . ?
O4 C15 O5 122.47(16) . . ?
O4 C15 C14 125.77(15) . . ?
O5 C15 C14 111.75(12) . . ?
C5 C4 C3 130.41(13) . . ?
C5 C4 H4 114.8 . . ?
C3 C4 H4 114.8 . . ?
C6 C7 C1 131.83(13) . . ?
C6 C7 H7 114.1 . . ?
C1 C7 H7 114.1 . . ?
C7 C6 C5 130.22(14) . . ?
C7 C6 H6 114.9 . . ?
C5 C6 H6 114.9 . . ?
C4 C5 C6 126.37(14) . . ?
C4 C5 H5 116.8 . . ?
C6 C5 H5 116.8 . . ?
C15 C14 C13 112.61(13) . . ?
C15 C14 H14A 109.1 . . ?
C13 C14 H14A 109.1 . . ?
C15 C14 H14B 109.1 . . ?
C13 C14 H14B 109.1 . . ?
H14A C14 H14B 107.8 . . ?
N2 C13 C14 112.54(12) . . ?
N2 C13 H13A 109.1 . . ?
C14 C13 H13A 109.1 . . ?
N2 C13 H13B 109.1 . . ?
C14 C13 H13B 109.1 . . ?
H13A C13 H13B 107.8 . . ?
C9 C11 H11A 109.5 . . ?
C9 C11 H11B 109.5 . . ?
H11A C11 H11B 109.5 . . ?
C9 C11 H11C 109.5 . . ?
H11A C11 H11C 109.5 . . ?
H11B C11 H11C 109.5 . . ?
O5 C16 H16A 109.5 . . ?
O5 C16 H16B 109.5 . . ?
H16A C16 H16B 109.5 . . ?
O5 C16 H16C 109.5 . . ?
H16A C16 H16C 109.5 . . ?
H16B C16 H16C 109.5 . . ?
C9 C10 H10A 109.5 . . ?
C9 C10 H10B 109.5 . . ?
H10A C10 H10B 109.5 . . ?
C9 C10 H10C 109.5 . . ?
H10A C10 H10C 109.5 . . ?
H10B C10 H10C 109.5 . . ?

loop_
_geom_bond_atom_site_label_1
_geom_bond_atom_site_label_2
_geom_bond_distance
_geom_bond_site_symmetry_2
_geom_bond_publ_flag
O1 C1 1.2571(16) . ?
O2 C12 1.2252(14) . ?
N1 C2 1.3453(16) . ?
N1 C8 1.4489(15) . ?
N1 H1 0.8600 . ?
N2 C12 1.3323(16) . ?
N2 C13 1.4562(17) . ?
N2 H2 0.8600 . ?
O5 C15 1.3212(17) . ?
O5 C16 1.438(2) . ?
O4 C15 1.1930(17) . ?
C2 C3 1.3876(17) . ?
C2 C1 1.4784(16) . ?
C12 C8 1.5323(17) . ?
C8 C9 1.5414(19) . ?
C8 H8 0.9800 . ?
C3 C4 1.3921(19) . ?
C3 H3 0.9300 . ?
C1 C7 1.4175(19) . ?
C9 C11 1.517(2) . ?
C9 C10 1.520(2) . ?
C9 H9 0.9800 . ?
C15 C14 1.494(2) . ?
C4 C5 1.366(2) . ?
C4 H4 0.9300 . ?
C7 C6 1.368(2) . ?
C7 H7 0.9300 . ?
C6 C5 1.383(2) . ?
C6 H6 0.9300 . ?
C5 H5 0.9300 . ?
C14 C13 1.512(2) . ?
C14 H14A 0.9700 . ?
C14 H14B 0.9700 . ?
C13 H13A 0.9700 . ?
C13 H13B 0.9700 . ?
C11 H11A 0.9600 . ?
C11 H11B 0.9600 . ?
C11 H11C 0.9600 . ?
C16 H16A 0.9600 . ?
C16 H16B 0.9600 . ?
C16 H16C 0.9600 . ?
C10 H10A 0.9600 . ?
C10 H10B 0.9600 . ?
C10 H10C 0.9600 . ?

loop_
_geom_torsion_atom_site_label_1
_geom_torsion_atom_site_label_2
_geom_torsion_atom_site_label_3
_geom_torsion_atom_site_label_4
_geom_torsion
_geom_torsion_site_symmetry_1
_geom_torsion_site_symmetry_2
_geom_torsion_site_symmetry_3
_geom_torsion_site_symmetry_4
_geom_torsion_publ_flag
C8 N1 C2 C3 0.77(19) . . . . ?
C8 N1 C2 C1 -178.37(11) . . . . ?
C13 N2 C12 O2 0.48(19) . . . . ?
C13 N2 C12 C8 -176.72(11) . . . . ?
C2 N1 C8 C12 -74.19(15) . . . . ?
C2 N1 C8 C9 161.07(12) . . . . ?
O2 C12 C8 N1 128.74(12) . . . . ?
N2 C12 C8 N1 -53.97(14) . . . . ?
O2 C12 C8 C9 -107.18(14) . . . . ?
N2 C12 C8 C9 70.11(13) . . . . ?
N1 C2 C3 C4 -179.43(13) . . . . ?
C1 C2 C3 C4 -0.4(2) . . . . ?
N1 C2 C1 O1 -0.39(16) . . . . ?
C3 C2 C1 O1 -179.47(12) . . . . ?
N1 C2 C1 C7 179.73(12) . . . . ?
C3 C2 C1 C7 0.6(2) . . . . ?
N1 C8 C9 C11 174.27(13) . . . . ?
C12 C8 C9 C11 48.45(16) . . . . ?
N1 C8 C9 C10 -62.59(16) . . . . ?
C12 C8 C9 C10 171.59(13) . . . . ?
C16 O5 C15 O4 4.5(2) . . . . ?
C16 O5 C15 C14 -174.41(14) . . . . ?
C2 C3 C4 C5 -1.6(3) . . . . ?
O1 C1 C7 C6 -178.91(15) . . . . ?
C2 C1 C7 C6 1.0(2) . . . . ?
C1 C7 C6 C5 -1.5(3) . . . . ?
C3 C4 C5 C6 2.3(3) . . . . ?
C7 C6 C5 C4 -0.4(3) . . . . ?
O4 C15 C14 C13 9.7(2) . . . . ?
O5 C15 C14 C13 -171.44(12) . . . . ?
C12 N2 C13 C14 79.39(17) . . . . ?
C15 C14 C13 N2 69.89(17) . . . . ?
